data_2213100
loop_
_publ_author_name
'Zhi-Fang Yu'
'Yan-Gang Li'
'Juan Li'
'Zhi-Min Zhao'

_publ_section_title
;
 (<i>E</i>)-<i>N</i>,<i>N</i>-Diethyl-3-hydroxy-3,5-diphenylpent-4-enamide
;
_journal_coeditor_code AT2270
_journal_issue 5
_journal_name_full 'Acta Crystallographica Section E'
_journal_page_first o2490
_journal_page_last o2490
_journal_paper_doi 10.1107/S1600536807017515
_journal_volume 63
_journal_year 2007
_chemical_formula_iupac 'C21 H25 N O2'
_chemical_formula_moiety 'C21 H25 N O2'
_chemical_formula_sum 'C21 H25 N O2'
_chemical_formula_weight 323.42
_chemical_melting_point 318
_chemical_name_systematic
;
(E)-N,N-Diethyl-3-hydroxy-3,5-diphenylpent-4-enamide
;
_space_group_IT_number 61
_symmetry_cell_setting orthorhombic
_symmetry_space_group_name_Hall '-P 2ac 2ab'
_symmetry_space_group_name_H-M 'P b c a'
_atom_sites_solution_hydrogens geom
_atom_sites_solution_primary direct
_atom_sites_solution_secondary difmap
_cell_angle_alpha 90.00
_cell_angle_beta 90.00
_cell_angle_gamma 90.00
_cell_formula_units_Z 8
_cell_length_a 10.156(3)
_cell_length_b 10.339(4)
_cell_length_c 35.621(12)
_cell_measurement_reflns_used 1542
_cell_measurement_temperature 294(2)
_cell_measurement_theta_max 20.53
_cell_measurement_theta_min 2.31
_cell_volume 3740(2)
_computing_cell_refinement 'SAINT (Bruker, 1997'
_computing_data_collection 'SMART (Bruker, 1997)'
_computing_data_reduction SAINT
_computing_molecular_graphics 'SHELXTL (Bruker, 1997)'
_computing_publication_material SHELXTL
_computing_structure_refinement 'SHELXL97 (Sheldrick, 1997)'
_computing_structure_solution 'SHELXS97 (Sheldrick, 1997)'
_diffrn_ambient_temperature 294(2)
_diffrn_measured_fraction_theta_full 0.992
_diffrn_measured_fraction_theta_max 0.992
_diffrn_measurement_device_type 'Bruker SMART CCD area-detector'
_diffrn_measurement_method '\f and \w'
_diffrn_radiation_monochromator graphite
_diffrn_radiation_source 'fine-focus sealed tube'
_diffrn_radiation_type MoK\a
_diffrn_radiation_wavelength 0.71073
_diffrn_reflns_av_R_equivalents 0.0603
_diffrn_reflns_av_sigmaI/netI 0.0615
_diffrn_reflns_limit_h_max 11
_diffrn_reflns_limit_h_min -11
_diffrn_reflns_limit_k_max 5
_diffrn_reflns_limit_k_min -12
_diffrn_reflns_limit_l_max 34
_diffrn_reflns_limit_l_min -42
_diffrn_reflns_number 11761
_diffrn_reflns_theta_full 25.02
_diffrn_reflns_theta_max 25.02
_diffrn_reflns_theta_min 1.14
_diffrn_standards_decay_% 0
_diffrn_standards_number 0
_exptl_absorpt_coefficient_mu 0.073
_exptl_absorpt_correction_T_max 0.9884
_exptl_absorpt_correction_T_min 0.9841
_exptl_absorpt_correction_type multi-scan
_exptl_absorpt_process_details '(SADABS; Sheldrick, 1996)'
_exptl_crystal_colour colourless
_exptl_crystal_density_diffrn 1.149
_exptl_crystal_density_method 'not measured'
_exptl_crystal_description needle
_exptl_crystal_F_000 1392
_exptl_crystal_size_max 0.22
_exptl_crystal_size_mid 0.20
_exptl_crystal_size_min 0.16
_refine_diff_density_max 0.143
_refine_diff_density_min -0.152
_refine_ls_extinction_method none
_refine_ls_goodness_of_fit_ref 1.030
_refine_ls_hydrogen_treatment constr
_refine_ls_matrix_type full
_refine_ls_number_parameters 220
_refine_ls_number_reflns 3271
_refine_ls_number_restraints 12
_refine_ls_restrained_S_all 1.054
_refine_ls_R_factor_all 0.1405
_refine_ls_R_factor_gt 0.0536
_refine_ls_shift/su_max 0.000
_refine_ls_shift/su_mean 0.000
_refine_ls_structure_factor_coef Fsqd
_refine_ls_weighting_details 'w=1/[\s^2^(Fo^2^)+(0.0596P)^2^+0.1641P] where P=(Fo^2^+2Fc^2^)/3'
_refine_ls_weighting_scheme calc
_refine_ls_wR_factor_gt 0.1449
_refine_ls_wR_factor_ref 0.2023
_reflns_number_gt 1480
_reflns_number_total 3271
_reflns_threshold_expression I>2\s(I)
_cod_data_source_file at2270.cif
_cod_data_source_block I
_cod_original_cell_volume 3741(2)
_cod_database_code 2213100
_cod_database_fobs_code 2213100

loop_
_symmetry_equiv_pos_as_xyz
'x, y, z'
'-x+1/2, -y, z+1/2'
'-x, y+1/2, -z+1/2'
'x+1/2, -y+1/2, -z'
'-x, -y, -z'
'x-1/2, y, -z-1/2'
'x, -y-1/2, z-1/2'
'-x-1/2, y-1/2, z'

loop_
_atom_site_type_symbol
_atom_site_label
_atom_site_fract_x
_atom_site_fract_y
_atom_site_fract_z
_atom_site_U_iso_or_equiv
_atom_site_adp_type
_atom_site_calc_flag
_atom_site_refinement_flags
_atom_site_occupancy
O O1 -0.0108(2) 0.4384(2) 0.34952(6) 0.0708(7) Uani d . 1
H H1 -0.0179 0.4120 0.3279 0.106 Uiso calc R 1
O O2 0.0823(3) 0.2997(3) 0.29268(6) 0.0793(8) Uani d . 1
N N1 0.2939(3) 0.2396(3) 0.29241(7) 0.0690(9) Uani d . 1
C C1 0.1788(4) 0.5408(4) 0.48042(10) 0.0810(12) Uani d . 1
H H1A 0.2237 0.4649 0.4747 0.097 Uiso calc R 1
C C2 0.2020(4) 0.6018(5) 0.51398(11) 0.0945(14) Uani d . 1
H H2 0.2622 0.5666 0.5308 0.113 Uiso calc R 1
C C3 0.1385(5) 0.7126(5) 0.52296(12) 0.0944(14) Uani d . 1
H H3 0.1554 0.7532 0.5458 0.113 Uiso calc R 1
C C4 0.0503(5) 0.7645(4) 0.49870(13) 0.0993(15) Uani d . 1
H H4 0.0064 0.8406 0.5048 0.119 Uiso calc R 1
C C5 0.0261(4) 0.7036(4) 0.46502(10) 0.0831(12) Uani d . 1
H H5 -0.0348 0.7394 0.4485 0.100 Uiso calc R 1
C C6 0.0898(3) 0.5906(3) 0.45503(8) 0.0592(9) Uani d . 1
C C7 0.0603(3) 0.5289(4) 0.41901(8) 0.0621(9) Uani d . 1
H H7 0.0076 0.5752 0.4024 0.074 Uiso calc R 1
C C8 0.1004(3) 0.4155(4) 0.40781(8) 0.0586(9) Uani d . 1
H H8 0.1524 0.3686 0.4244 0.070 Uiso calc R 1
C C9 0.0707(3) 0.3528(3) 0.37033(8) 0.0546(9) Uani d . 1
C C10 0.0025(3) 0.2238(3) 0.37714(8) 0.0536(9) Uani d . 1
C C11 0.0664(4) 0.1252(4) 0.39667(10) 0.0740(11) Uani d . 1
H H11 0.1530 0.1382 0.4043 0.089 Uiso calc R 1
C C12 0.0074(6) 0.0114(5) 0.40498(12) 0.0988(14) Uani d . 1
H H12 0.0531 -0.0519 0.4182 0.119 Uiso calc R 1
C C13 -0.1177(7) -0.0099(5) 0.39410(13) 0.1073(17) Uani d . 1
H H13 -0.1579 -0.0882 0.3999 0.129 Uiso calc R 1
C C14 -0.1873(4) 0.0831(6) 0.37449(12) 0.0945(15) Uani d . 1
H H14 -0.2736 0.0679 0.3670 0.113 Uiso calc R 1
C C15 -0.1249(4) 0.2011(4) 0.36615(9) 0.0746(11) Uani d . 1
H H15 -0.1707 0.2645 0.3530 0.089 Uiso calc R 1
C C16 0.2026(3) 0.3355(4) 0.34956(8) 0.0631(10) Uani d . 1
H H16A 0.2484 0.4178 0.3492 0.076 Uiso calc R 1
H H16B 0.2566 0.2747 0.3634 0.076 Uiso calc R 1
C C17 0.1878(4) 0.2876(3) 0.30959(9) 0.0565(9) Uani d . 1
C C18 0.2871(4) 0.2085(4) 0.25183(9) 0.0767(11) Uani d . 1
H H18A 0.2266 0.2676 0.2396 0.092 Uiso calc R 1
H H18B 0.3733 0.2203 0.2407 0.092 Uiso calc R 1
C C19 0.2427(5) 0.0740(4) 0.24549(13) 0.1223(17) Uani d U 1
H H19A 0.3028 0.0152 0.2574 0.183 Uiso calc R 1
H H19B 0.2400 0.0567 0.2190 0.183 Uiso calc R 1
H H19C 0.1563 0.0627 0.2560 0.183 Uiso calc R 1
C C20 0.4265(5) 0.2287(5) 0.30977(11) 0.1050(17) Uani d . 1
H H20A 0.4744 0.1586 0.2979 0.126 Uiso calc R 1
H H20B 0.4170 0.2078 0.3362 0.126 Uiso calc R 1
C C21 0.5042(5) 0.3523(7) 0.30588(13) 0.133(2) Uani d U 1
H H21A 0.5124 0.3741 0.2798 0.199 Uiso calc R 1
H H21B 0.5902 0.3406 0.3165 0.199 Uiso calc R 1
H H21C 0.4595 0.4208 0.3188 0.199 Uiso calc R 1

loop_
_atom_site_aniso_label
_atom_site_aniso_U_11
_atom_site_aniso_U_22
_atom_site_aniso_U_33
_atom_site_aniso_U_12
_atom_site_aniso_U_13
_atom_site_aniso_U_23
O1 0.0724(17) 0.0813(17) 0.0586(13) 0.0152(13) -0.0094(13) -0.0002(12)
O2 0.0540(16) 0.129(2) 0.0554(13) -0.0034(15) -0.0014(12) -0.0159(14)
N1 0.065(2) 0.088(2) 0.0539(16) 0.0176(17) 0.0032(16) -0.0027(14)
C1 0.083(3) 0.098(3) 0.062(2) 0.011(2) -0.008(2) -0.019(2)
C2 0.098(4) 0.124(4) 0.062(2) 0.000(3) -0.009(2) -0.020(3)
C3 0.103(4) 0.114(4) 0.067(3) -0.033(3) 0.016(3) -0.028(3)
C4 0.124(4) 0.079(3) 0.095(3) -0.002(3) 0.008(3) -0.030(3)
C5 0.102(3) 0.073(3) 0.075(2) 0.002(2) -0.005(2) -0.010(2)
C6 0.061(2) 0.066(2) 0.0509(18) -0.0086(19) 0.0087(18) -0.0026(17)
C7 0.062(2) 0.070(3) 0.0534(19) -0.003(2) -0.0007(17) 0.0001(18)
C8 0.054(2) 0.073(3) 0.0491(18) -0.0012(19) 0.0007(15) -0.0031(17)
C9 0.0411(19) 0.075(2) 0.0479(17) 0.0050(18) -0.0027(15) -0.0011(16)
C10 0.045(2) 0.072(2) 0.0440(16) -0.0017(19) 0.0070(16) -0.0115(17)
C11 0.072(3) 0.080(3) 0.070(2) -0.008(2) 0.001(2) -0.002(2)
C12 0.121(4) 0.092(4) 0.083(3) -0.014(3) 0.001(3) -0.002(3)
C13 0.153(6) 0.101(4) 0.067(3) -0.036(4) 0.029(3) -0.006(3)
C14 0.070(3) 0.135(4) 0.078(3) -0.044(3) 0.019(2) -0.036(3)
C15 0.054(2) 0.107(3) 0.063(2) -0.004(2) 0.0058(19) -0.017(2)
C16 0.050(2) 0.087(3) 0.0518(18) -0.0079(19) 0.0039(16) -0.0057(17)
C17 0.049(2) 0.068(2) 0.0527(19) -0.0041(19) 0.0037(18) 0.0024(17)
C18 0.082(3) 0.086(3) 0.062(2) 0.011(2) 0.009(2) -0.002(2)
C19 0.182(5) 0.084(3) 0.101(3) 0.009(3) -0.002(3) -0.015(3)
C20 0.099(4) 0.151(5) 0.065(2) 0.061(4) 0.006(3) 0.000(3)
C21 0.080(3) 0.210(6) 0.108(3) -0.008(4) -0.001(3) -0.037(4)

loop_
_atom_type_symbol
_atom_type_description
_atom_type_scat_dispersion_real
_atom_type_scat_dispersion_imag
_atom_type_scat_source
C C 0.0033 0.0016
; International Tables
Vol. C, Tables 4.2.6.8 and 6.1.1.4
;
H H 0.0000 0.0000
; International Tables
Vol. C, Tables 4.2.6.8 and 6.1.1.4
;
N N 0.0061 0.0033
; International Tables
Vol. C, Tables 4.2.6.8 and 6.1.1.4
;
O O 0.0106 0.0060
; International Tables
Vol. C, Tables 4.2.6.8 and 6.1.1.4
;

loop_
_geom_angle_atom_site_label_1
_geom_angle_atom_site_label_2
_geom_angle_atom_site_label_3
_geom_angle
C9 O1 H1 109.5
C17 N1 C18 119.3(3)
C17 N1 C20 124.7(3)
C18 N1 C20 115.6(3)
C2 C1 C6 120.8(4)
C2 C1 H1A 119.6
C6 C1 H1A 119.6
C3 C2 C1 120.9(4)
C3 C2 H2 119.6
C1 C2 H2 119.6
C2 C3 C4 120.0(4)
C2 C3 H3 120.0
C4 C3 H3 120.0
C3 C4 C5 119.5(4)
C3 C4 H4 120.2
C5 C4 H4 120.2
C4 C5 C6 121.8(4)
C4 C5 H5 119.1
C6 C5 H5 119.1
C1 C6 C5 117.0(3)
C1 C6 C7 123.1(3)
C5 C6 C7 119.9(3)
C8 C7 C6 126.6(3)
C8 C7 H7 116.7
C6 C7 H7 116.7
C7 C8 C9 126.4(3)
C7 C8 H8 116.8
C9 C8 H8 116.8
O1 C9 C8 108.0(3)
O1 C9 C10 111.3(3)
C8 C9 C10 109.0(2)
O1 C9 C16 109.2(2)
C8 C9 C16 107.4(2)
C10 C9 C16 111.8(3)
C15 C10 C11 117.1(4)
C15 C10 C9 122.3(3)
C11 C10 C9 120.6(3)
C12 C11 C10 122.6(4)
C12 C11 H11 118.7
C10 C11 H11 118.7
C13 C12 C11 119.8(5)
C13 C12 H12 120.1
C11 C12 H12 120.1
C12 C13 C14 120.9(5)
C12 C13 H13 119.5
C14 C13 H13 119.5
C13 C14 C15 118.7(4)
C13 C14 H14 120.7
C15 C14 H14 120.7
C10 C15 C14 120.9(4)
C10 C15 H15 119.6
C14 C15 H15 119.6
C17 C16 C9 113.8(3)
C17 C16 H16A 108.8
C9 C16 H16A 108.8
C17 C16 H16B 108.8
C9 C16 H16B 108.8
H16A C16 H16B 107.7
O2 C17 N1 120.9(3)
O2 C17 C16 120.7(3)
N1 C17 C16 118.2(3)
C19 C18 N1 111.6(3)
C19 C18 H18A 109.3
N1 C18 H18A 109.3
C19 C18 H18B 109.3
N1 C18 H18B 109.3
H18A C18 H18B 108.0
C18 C19 H19A 109.5
C18 C19 H19B 109.5
H19A C19 H19B 109.5
C18 C19 H19C 109.5
H19A C19 H19C 109.5
H19B C19 H19C 109.5
N1 C20 C21 111.8(4)
N1 C20 H20A 109.3
C21 C20 H20A 109.3
N1 C20 H20B 109.3
C21 C20 H20B 109.3
H20A C20 H20B 107.9
C20 C21 H21A 109.5
C20 C21 H21B 109.5
H21A C21 H21B 109.5
C20 C21 H21C 109.5
H21A C21 H21C 109.5
H21B C21 H21C 109.5

loop_
_geom_bond_atom_site_label_1
_geom_bond_atom_site_label_2
_geom_bond_distance
O1 C9 1.421(4)
O1 H1 0.8200
O2 C17 1.235(4)
N1 C17 1.334(4)
N1 C18 1.482(4)
N1 C20 1.487(5)
C1 C2 1.372(5)
C1 C6 1.378(5)
C1 H1A 0.9300
C2 C3 1.353(6)
C2 H2 0.9300
C3 C4 1.356(6)
C3 H3 0.9300
C4 C5 1.377(5)
C4 H4 0.9300
C5 C6 1.382(5)
C5 H5 0.9300
C6 C7 1.464(4)
C7 C8 1.303(4)
C7 H7 0.9300
C8 C9 1.515(4)
C8 H8 0.9300
C9 C10 1.521(5)
C9 C16 1.540(4)
C10 C15 1.373(5)
C10 C11 1.395(5)
C11 C12 1.353(6)
C11 H11 0.9300
C12 C13 1.347(6)
C12 H12 0.9300
C13 C14 1.382(6)
C13 H13 0.9300
C14 C15 1.406(6)
C14 H14 0.9300
C15 H15 0.9300
C16 C17 1.515(4)
C16 H16A 0.9700
C16 H16B 0.9700
C18 C19 1.480(5)
C18 H18A 0.9700
C18 H18B 0.9700
C19 H19A 0.9600
C19 H19B 0.9600
C19 H19C 0.9600
C20 C21 1.508(7)
C20 H20A 0.9700
C20 H20B 0.9700
C21 H21A 0.9600
C21 H21B 0.9600
C21 H21C 0.9600

loop_
_geom_torsion_atom_site_label_1
_geom_torsion_atom_site_label_2
_geom_torsion_atom_site_label_3
_geom_torsion_atom_site_label_4
_geom_torsion
C6 C1 C2 C3 -0.2(6)
C1 C2 C3 C4 0.2(7)
C2 C3 C4 C5 0.0(7)
C3 C4 C5 C6 -0.3(7)
C2 C1 C6 C5 0.0(5)
C2 C1 C6 C7 -179.4(3)
C4 C5 C6 C1 0.3(6)
C4 C5 C6 C7 179.7(4)
C1 C6 C7 C8 8.0(6)
C5 C6 C7 C8 -171.4(4)
C6 C7 C8 C9 -179.3(3)
C7 C8 C9 O1 -0.9(5)
C7 C8 C9 C10 -122.0(4)
C7 C8 C9 C16 116.7(4)
O1 C9 C10 C15 -4.0(4)
C8 C9 C10 C15 115.1(3)
C16 C9 C10 C15 -126.3(3)
O1 C9 C10 C11 179.2(3)
C8 C9 C10 C11 -61.8(4)
C16 C9 C10 C11 56.8(4)
C15 C10 C11 C12 -0.3(5)
C9 C10 C11 C12 176.7(3)
C10 C11 C12 C13 0.3(6)
C11 C12 C13 C14 0.0(6)
C12 C13 C14 C15 -0.2(6)
C11 C10 C15 C14 0.1(5)
C9 C10 C15 C14 -176.8(3)
C13 C14 C15 C10 0.1(5)
O1 C9 C16 C17 -56.6(4)
C8 C9 C16 C17 -173.4(3)
C10 C9 C16 C17 67.0(4)
C18 N1 C17 O2 4.0(5)
C20 N1 C17 O2 176.3(4)
C18 N1 C17 C16 -171.8(3)
C20 N1 C17 C16 0.5(5)
C9 C16 C17 O2 20.4(5)
C9 C16 C17 N1 -163.8(3)
C17 N1 C18 C19 -89.5(4)
C20 N1 C18 C19 97.5(4)
C17 N1 C20 C21 -85.4(4)
C18 N1 C20 C21 87.2(4)
